data_4025926
loop_
_publ_author_name
'Gerald Kagan'
'Weibin Li'
'Chengzao Sun'
'Russell Hopson'
'Paul G. Williard'

_publ_contact_author_address
;324 Brook Street
Department of Chemistry
Brown University
Providence, Rhode Island 02912
USA
;
_publ_contact_author_email pgw@brown.edu
_publ_contact_author_name 'Paul G. Williard'
_publ_contact_author_phone 401-863-3589
_publ_section_title
;
 Synthesis, Characterization, and Reaction of a Ketone-Derived
 1,4-Dienolate Compound
;
_journal_name_full 'Journal of Organic Chemistry'
_journal_page_first 65
_journal_page_last 70
_journal_paper_doi 10.1021/jo1015163
_journal_volume 76
_journal_year 2011
_chemical_formula_sum 'C40 H72 Li4 O8'
_chemical_formula_weight 708.74
_space_group_IT_number 14
_symmetry_cell_setting monoclinic
_symmetry_space_group_name_Hall '-P 2ybc'
_symmetry_space_group_name_H-M 'P 1 21/c 1'
_atom_sites_solution_hydrogens geom
_atom_sites_solution_primary direct
_atom_sites_solution_secondary difmap
_audit_creation_method SHELXL-97
_audit_update_record
;
2010-08-02 # Formatted by publCIF
;
_cell_angle_alpha 90.00
_cell_angle_beta 98.303(6)
_cell_angle_gamma 90.00
_cell_formula_units_Z 4
_cell_length_a 19.739(3)
_cell_length_b 11.6636(18)
_cell_length_c 19.941(3)
_cell_measurement_temperature 213(2)
_cell_volume 4542.9(12)
_computing_cell_refinement 'Bruker SMART'
_computing_data_collection 'Bruker SMART'
_computing_data_reduction 'Bruker SHELXTL'
_computing_molecular_graphics 'Bruker SHELXTL'
_computing_publication_material 'Bruker SHELXTL'
_computing_structure_refinement 'SHELXL-97 (Sheldrick, 2008)'
_computing_structure_solution 'SHELXS-97 (Sheldrick, 2008)'
_diffrn_ambient_temperature 213(2)
_diffrn_measured_fraction_theta_full 0.957
_diffrn_measured_fraction_theta_max 0.957
_diffrn_measurement_device_type 'CCD area detector'
_diffrn_measurement_method 'phi and omega scans'
_diffrn_radiation_monochromator graphite
_diffrn_radiation_source 'fine-focus sealed tube'
_diffrn_radiation_type MoK\a
_diffrn_radiation_wavelength 0.71073
_diffrn_reflns_av_R_equivalents 0.0612
_diffrn_reflns_av_sigmaI/netI 0.0862
_diffrn_reflns_limit_h_max 11
_diffrn_reflns_limit_h_min -23
_diffrn_reflns_limit_k_max 14
_diffrn_reflns_limit_k_min -14
_diffrn_reflns_limit_l_max 24
_diffrn_reflns_limit_l_min -24
_diffrn_reflns_number 21593
_diffrn_reflns_theta_full 26.36
_diffrn_reflns_theta_max 26.36
_diffrn_reflns_theta_min 2.03
_exptl_absorpt_coefficient_mu 0.068
_exptl_absorpt_correction_T_max 0.9765
_exptl_absorpt_correction_T_min 0.9752
_exptl_absorpt_correction_type empirical
_exptl_crystal_density_diffrn 1.036
_exptl_crystal_F_000 1552
_exptl_crystal_size_max 0.37
_exptl_crystal_size_mid 0.35
_exptl_crystal_size_min 0.35
_refine_diff_density_max 0.333
_refine_diff_density_min -0.224
_refine_diff_density_rms 0.041
_refine_ls_extinction_method none
_refine_ls_goodness_of_fit_ref 1.091
_refine_ls_hydrogen_treatment constr
_refine_ls_matrix_type full
_refine_ls_number_parameters 469
_refine_ls_number_reflns 8893
_refine_ls_number_restraints 0
_refine_ls_restrained_S_all 1.091
_refine_ls_R_factor_all 0.1917
_refine_ls_R_factor_gt 0.0801
_refine_ls_shift/su_max 0.000
_refine_ls_shift/su_mean 0.000
_refine_ls_structure_factor_coef Fsqd
_refine_ls_weighting_details 'calc w=1/[\s^2^(Fo^2^)+(0.1000P)^2^+0.0000P] where P=(Fo^2^+2Fc^2^)/3'
_refine_ls_weighting_scheme calc
_refine_ls_wR_factor_gt 0.1977
_refine_ls_wR_factor_ref 0.2397
_reflns_number_gt 3619
_reflns_number_total 8893
_reflns_threshold_expression >2sigma(I)
_cod_data_source_file jo1015163_si_002_1.cif
_cod_data_source_block cs21
_cod_original_cell_volume 4542.7(12)
_cod_database_code 4025926

loop_
_symmetry_equiv_pos_as_xyz
'x, y, z'
'-x, y+1/2, -z+1/2'
'-x, -y, -z'
'x, -y-1/2, z-1/2'

loop_
_atom_site_label
_atom_site_type_symbol
_atom_site_fract_x
_atom_site_fract_y
_atom_site_fract_z
_atom_site_U_iso_or_equiv
_atom_site_adp_type
_atom_site_occupancy
_atom_site_symmetry_multiplicity
_atom_site_calc_flag
_atom_site_refinement_flags
O1 O 0.29527(11) 0.52768(17) 0.10585(10) 0.0609(6) Uani 1 1 d .
O2 O 0.19432(10) 0.62280(16) 0.17341(10) 0.0540(6) Uani 1 1 d .
O3 O 0.29110(11) 0.46582(18) 0.24882(10) 0.0611(6) Uani 1 1 d .
O4 O 0.19501(10) 0.37040(16) 0.14744(9) 0.0574(6) Uani 1 1 d .
O5 O 0.15343(14) 0.4873(2) 0.00099(12) 0.0848(8) Uani 1 1 d .
O6 O 0.33807(15) 0.7353(2) 0.24830(14) 0.0961(9) Uani 1 1 d .
O7 O 0.34358(17) 0.2573(3) 0.12416(16) 0.1060(10) Uani 1 1 d .
O8 O 0.14435(13) 0.5078(2) 0.30521(11) 0.0730(7) Uani 1 1 d .
C1 C 0.4109(2) 0.7147(5) 0.0170(2) 0.1208(17) Uani 1 1 d .
H1A H 0.4150 0.7775 0.0493 0.181 Uiso 1 1 calc R
H1B H 0.3784 0.7352 -0.0224 0.181 Uiso 1 1 calc R
H1C H 0.4552 0.6995 0.0032 0.181 Uiso 1 1 calc R
C2 C 0.3798(2) 0.5088(4) -0.0020(2) 0.1153(16) Uani 1 1 d .
H2A H 0.3646 0.4396 0.0183 0.173 Uiso 1 1 calc R
H2B H 0.4241 0.4954 -0.0161 0.173 Uiso 1 1 calc R
H2C H 0.3470 0.5298 -0.0411 0.173 Uiso 1 1 calc R
C3 C 0.43994(19) 0.5745(4) 0.1110(2) 0.0990(14) Uani 1 1 d .
H3A H 0.4443 0.6362 0.1439 0.148 Uiso 1 1 calc R
H3B H 0.4837 0.5620 0.0954 0.148 Uiso 1 1 calc R
H3C H 0.4260 0.5049 0.1318 0.148 Uiso 1 1 calc R
C4 C 0.38572(19) 0.6069(4) 0.05027(18) 0.0793(11) Uani 1 1 d .
C5 C 0.31552(17) 0.6207(3) 0.07538(15) 0.0620(9) Uani 1 1 d .
C6 C 0.27809(19) 0.7184(3) 0.06657(17) 0.0712(10) Uani 1 1 d .
H6A H 0.2994 0.7779 0.0456 0.085 Uiso 1 1 calc R
C7 C 0.21065(18) 0.7484(3) 0.08366(18) 0.0706(10) Uani 1 1 d .
H7A H 0.1891 0.8082 0.0570 0.085 Uiso 1 1 calc R
C8 C 0.17264(16) 0.7074(2) 0.13020(16) 0.0537(8) Uani 1 1 d .
C9 C 0.10220(18) 0.7551(3) 0.13776(17) 0.0659(9) Uani 1 1 d .
C10 C 0.05123(19) 0.6568(3) 0.1348(2) 0.0961(13) Uani 1 1 d .
H10A H 0.0479 0.6194 0.0910 0.144 Uiso 1 1 calc R
H10B H 0.0067 0.6865 0.1411 0.144 Uiso 1 1 calc R
H10C H 0.0666 0.6020 0.1703 0.144 Uiso 1 1 calc R
C11 C 0.0744(2) 0.8417(4) 0.0825(2) 0.1055(15) Uani 1 1 d .
H11A H 0.0721 0.8060 0.0383 0.158 Uiso 1 1 calc R
H11B H 0.1045 0.9077 0.0849 0.158 Uiso 1 1 calc R
H11C H 0.0289 0.8661 0.0895 0.158 Uiso 1 1 calc R
C12 C 0.1054(2) 0.8122(4) 0.2071(2) 0.1046(14) Uani 1 1 d .
H12A H 0.1371 0.8761 0.2101 0.157 Uiso 1 1 calc R
H12B H 0.1208 0.7569 0.2423 0.157 Uiso 1 1 calc R
H12C H 0.0602 0.8397 0.2128 0.157 Uiso 1 1 calc R
C13 C 0.3941(3) 0.2767(5) 0.3798(3) 0.152(2) Uani 1 1 d .
H13A H 0.3990 0.2112 0.3509 0.227 Uiso 1 1 calc R
H13B H 0.3580 0.2619 0.4069 0.227 Uiso 1 1 calc R
H13C H 0.4369 0.2899 0.4094 0.227 Uiso 1 1 calc R
C14 C 0.4329(2) 0.4106(5) 0.2928(2) 0.1316(19) Uani 1 1 d .
H14A H 0.4211 0.4786 0.2656 0.197 Uiso 1 1 calc R
H14B H 0.4383 0.3461 0.2633 0.197 Uiso 1 1 calc R
H14C H 0.4755 0.4236 0.3228 0.197 Uiso 1 1 calc R
C15 C 0.3692(2) 0.4860(4) 0.3824(2) 0.1208(17) Uani 1 1 d .
H15A H 0.3582 0.5548 0.3557 0.181 Uiso 1 1 calc R
H15B H 0.4122 0.4968 0.4120 0.181 Uiso 1 1 calc R
H15C H 0.3331 0.4707 0.4095 0.181 Uiso 1 1 calc R
C16 C 0.3756(2) 0.3844(4) 0.33513(19) 0.0865(12) Uani 1 1 d .
C17 C 0.30829(18) 0.3722(3) 0.28664(16) 0.0658(9) Uani 1 1 d .
C18 C 0.2702(2) 0.2753(3) 0.28258(18) 0.0757(11) Uani 1 1 d .
H18A H 0.2896 0.2160 0.3110 0.091 Uiso 1 1 calc R
C19 C 0.20439(19) 0.2449(3) 0.24246(18) 0.0684(10) Uani 1 1 d .
H19A H 0.1809 0.1860 0.2616 0.082 Uiso 1 1 calc R
C20 C 0.17109(17) 0.2854(3) 0.18320(17) 0.0583(9) Uani 1 1 d .
C21 C 0.10100(19) 0.2376(3) 0.15113(18) 0.0716(10) Uani 1 1 d .
C22 C 0.1101(3) 0.1795(4) 0.0838(2) 0.1249(18) Uani 1 1 d .
H22A H 0.1290 0.2342 0.0548 0.187 Uiso 1 1 calc R
H22B H 0.0660 0.1528 0.0614 0.187 Uiso 1 1 calc R
H22C H 0.1411 0.1149 0.0926 0.187 Uiso 1 1 calc R
C23 C 0.0507(2) 0.3360(3) 0.1375(3) 0.1100(15) Uani 1 1 d .
H23A H 0.0687 0.3925 0.1091 0.165 Uiso 1 1 calc R
H23B H 0.0439 0.3712 0.1801 0.165 Uiso 1 1 calc R
H23C H 0.0073 0.3072 0.1147 0.165 Uiso 1 1 calc R
C24 C 0.0705(2) 0.1497(4) 0.1963(2) 0.1113(15) Uani 1 1 d .
H24A H 0.0645 0.1855 0.2390 0.167 Uiso 1 1 calc R
H24B H 0.1014 0.0849 0.2049 0.167 Uiso 1 1 calc R
H24C H 0.0265 0.1235 0.1735 0.167 Uiso 1 1 calc R
C25 C 0.1141(4) 0.5609(6) -0.0435(2) 0.179(3) Uani 1 1 d .
H25A H 0.1208 0.6405 -0.0282 0.215 Uiso 1 1 calc R
H25B H 0.0654 0.5418 -0.0464 0.215 Uiso 1 1 calc R
C26 C 0.1370(5) 0.5459(7) -0.1094(3) 0.210(4) Uani 1 1 d .
H26A H 0.0976 0.5318 -0.1444 0.252 Uiso 1 1 calc R
H26B H 0.1605 0.6152 -0.1216 0.252 Uiso 1 1 calc R
C27 C 0.1787(5) 0.4585(9) -0.1051(3) 0.220(4) Uani 1 1 d .
H27A H 0.2240 0.4835 -0.1141 0.264 Uiso 1 1 calc R
H27B H 0.1615 0.4008 -0.1391 0.264 Uiso 1 1 calc R
C28 C 0.1842(4) 0.4090(5) -0.0378(3) 0.161(3) Uani 1 1 d .
H28A H 0.1607 0.3349 -0.0393 0.193 Uiso 1 1 calc R
H28B H 0.2324 0.3975 -0.0188 0.193 Uiso 1 1 calc R
C29 C 0.4010(3) 0.7807(6) 0.2588(4) 0.197(4) Uani 1 1 d .
H29A H 0.4181 0.7887 0.2153 0.236 Uiso 1 1 calc R
H29B H 0.4318 0.7288 0.2873 0.236 Uiso 1 1 calc R
C30 C 0.4012(3) 0.8917(6) 0.2912(4) 0.181(3) Uani 1 1 d .
H30A H 0.4237 0.8875 0.3383 0.217 Uiso 1 1 calc R
H30B H 0.4251 0.9485 0.2670 0.217 Uiso 1 1 calc R
C31 C 0.3305(4) 0.9213(5) 0.2884(3) 0.156(2) Uani 1 1 d .
H31A H 0.3204 0.9436 0.3333 0.187 Uiso 1 1 calc R
H31B H 0.3184 0.9849 0.2569 0.187 Uiso 1 1 calc R
C32 C 0.2949(3) 0.8227(6) 0.2660(5) 0.250(5) Uani 1 1 d .
H32A H 0.2612 0.8415 0.2264 0.299 Uiso 1 1 calc R
H32B H 0.2699 0.7946 0.3017 0.299 Uiso 1 1 calc R
C33 C 0.1737(3) 0.5882(4) 0.3528(3) 0.137(2) Uani 1 1 d .
H33A H 0.1485 0.6608 0.3473 0.165 Uiso 1 1 calc R
H33B H 0.2214 0.6027 0.3472 0.165 Uiso 1 1 calc R
C34 C 0.1698(4) 0.5386(9) 0.4205(3) 0.210(4) Uani 1 1 d .
H34A H 0.2156 0.5175 0.4429 0.253 Uiso 1 1 calc R
H34B H 0.1501 0.5942 0.4491 0.253 Uiso 1 1 calc R
C35 C 0.1308(6) 0.4475(8) 0.4108(3) 0.237(5) Uani 1 1 d .
H35A H 0.0904 0.4578 0.4336 0.285 Uiso 1 1 calc R
H35B H 0.1561 0.3806 0.4308 0.285 Uiso 1 1 calc R
C36 C 0.1091(3) 0.4273(4) 0.3397(2) 0.1238(18) Uani 1 1 d .
H36A H 0.1206 0.3491 0.3275 0.149 Uiso 1 1 calc R
H36B H 0.0595 0.4380 0.3284 0.149 Uiso 1 1 calc R
C37 C 0.4078(4) 0.2230(7) 0.1240(5) 0.246(5) Uani 1 1 d .
H37A H 0.4313 0.2206 0.1707 0.295 Uiso 1 1 calc R
H37B H 0.4315 0.2790 0.0990 0.295 Uiso 1 1 calc R
C38 C 0.4119(5) 0.1144(9) 0.0943(6) 0.257(6) Uani 1 1 d .
H38A H 0.4418 0.0635 0.1246 0.308 Uiso 1 1 calc R
H38B H 0.4300 0.1206 0.0512 0.308 Uiso 1 1 calc R
C39 C 0.3426(6) 0.0714(6) 0.0836(4) 0.200(4) Uani 1 1 d .
H39A H 0.3293 0.0477 0.0364 0.240 Uiso 1 1 calc R
H39B H 0.3377 0.0059 0.1133 0.240 Uiso 1 1 calc R
C40 C 0.3031(4) 0.1639(6) 0.0996(6) 0.261(6) Uani 1 1 d .
H40A H 0.2751 0.1399 0.1339 0.314 Uiso 1 1 calc R
H40B H 0.2721 0.1873 0.0590 0.314 Uiso 1 1 calc R
Li1 Li 0.1967(3) 0.5073(4) 0.0961(2) 0.0568(13) Uani 1 1 d .
Li2 Li 0.2919(3) 0.6031(5) 0.1967(3) 0.0632(14) Uani 1 1 d .
Li3 Li 0.2929(3) 0.3905(5) 0.1574(3) 0.0660(15) Uani 1 1 d .
Li4 Li 0.1926(3) 0.4855(4) 0.2250(2) 0.0551(13) Uani 1 1 d .

loop_
_atom_site_aniso_label
_atom_site_aniso_U_11
_atom_site_aniso_U_22
_atom_site_aniso_U_33
_atom_site_aniso_U_23
_atom_site_aniso_U_13
_atom_site_aniso_U_12
O1 0.0653(15) 0.0581(14) 0.0642(14) 0.0041(11) 0.0260(11) 0.0039(11)
O2 0.0622(14) 0.0463(12) 0.0556(12) 0.0045(10) 0.0154(10) 0.0076(11)
O3 0.0604(14) 0.0644(14) 0.0555(13) 0.0049(11) -0.0019(11) 0.0032(11)
O4 0.0736(15) 0.0475(12) 0.0507(12) 0.0017(10) 0.0073(11) -0.0051(11)
O5 0.105(2) 0.0924(18) 0.0541(14) 0.0004(14) 0.0034(14) 0.0136(16)
O6 0.088(2) 0.0845(19) 0.113(2) -0.0260(16) 0.0067(16) -0.0278(17)
O7 0.108(2) 0.086(2) 0.132(2) -0.0083(18) 0.0412(19) 0.0342(19)
O8 0.0917(18) 0.0724(15) 0.0596(14) -0.0002(13) 0.0264(13) -0.0068(14)
C1 0.087(3) 0.162(4) 0.123(4) 0.031(3) 0.050(3) -0.022(3)
C2 0.098(3) 0.164(4) 0.094(3) -0.034(3) 0.046(3) -0.007(3)
C3 0.066(3) 0.140(4) 0.093(3) 0.004(3) 0.019(2) 0.002(3)
C4 0.067(2) 0.110(3) 0.065(2) 0.004(2) 0.023(2) -0.009(2)
C5 0.063(2) 0.074(2) 0.0506(19) 0.0035(18) 0.0148(17) -0.012(2)
C6 0.074(3) 0.067(2) 0.076(2) 0.0185(19) 0.025(2) -0.010(2)
C7 0.078(2) 0.058(2) 0.078(2) 0.0216(18) 0.021(2) 0.0076(19)
C8 0.068(2) 0.0375(16) 0.0559(19) -0.0012(15) 0.0105(17) 0.0044(16)
C9 0.074(2) 0.050(2) 0.076(2) 0.0057(17) 0.0188(19) 0.0152(19)
C10 0.063(3) 0.088(3) 0.141(4) 0.001(3) 0.029(2) 0.008(2)
C11 0.104(3) 0.100(3) 0.117(3) 0.032(3) 0.030(3) 0.049(3)
C12 0.121(4) 0.096(3) 0.100(3) -0.020(3) 0.028(3) 0.040(3)
C13 0.134(4) 0.160(5) 0.139(5) 0.043(4) -0.053(4) 0.035(4)
C14 0.056(3) 0.219(6) 0.117(4) -0.028(4) 0.003(3) -0.001(3)
C15 0.101(3) 0.176(5) 0.078(3) -0.013(3) -0.012(3) 0.009(3)
C16 0.069(3) 0.123(3) 0.064(2) 0.005(2) -0.004(2) 0.021(2)
C17 0.063(2) 0.080(3) 0.054(2) 0.0059(19) 0.0055(17) 0.020(2)
C18 0.083(3) 0.065(2) 0.077(3) 0.023(2) 0.005(2) 0.017(2)
C19 0.084(3) 0.052(2) 0.070(2) 0.0167(18) 0.014(2) -0.0005(19)
C20 0.076(2) 0.0396(17) 0.062(2) -0.0001(16) 0.0182(19) 0.0023(17)
C21 0.086(3) 0.052(2) 0.076(2) -0.0031(18) 0.009(2) -0.020(2)
C22 0.162(5) 0.115(4) 0.097(3) -0.039(3) 0.017(3) -0.053(3)
C23 0.078(3) 0.082(3) 0.162(5) 0.009(3) -0.012(3) -0.010(2)
C24 0.114(4) 0.089(3) 0.130(4) 0.012(3) 0.014(3) -0.041(3)
C25 0.255(8) 0.209(6) 0.060(3) 0.001(4) -0.020(4) 0.132(6)
C26 0.319(11) 0.221(8) 0.109(5) 0.067(5) 0.091(6) 0.115(7)
C27 0.250(9) 0.348(12) 0.068(4) -0.026(6) 0.043(5) 0.119(9)
C28 0.248(7) 0.120(4) 0.103(4) -0.032(4) -0.015(4) 0.063(5)
C29 0.112(5) 0.167(6) 0.312(10) -0.120(7) 0.032(5) -0.050(4)
C30 0.129(5) 0.177(6) 0.250(8) -0.127(6) 0.069(5) -0.076(5)
C31 0.159(6) 0.128(5) 0.187(6) -0.063(4) 0.041(5) -0.016(5)
C32 0.122(5) 0.175(6) 0.446(15) -0.191(9) 0.021(7) -0.032(5)
C33 0.192(6) 0.109(4) 0.126(4) -0.047(3) 0.069(4) -0.046(4)
C34 0.215(8) 0.354(12) 0.067(4) -0.058(6) 0.035(4) -0.098(8)
C35 0.351(13) 0.273(10) 0.082(5) 0.044(5) 0.010(6) -0.138(9)
C36 0.158(5) 0.124(4) 0.103(4) -0.009(3) 0.064(4) -0.041(4)
C37 0.145(6) 0.215(8) 0.364(12) -0.152(8) -0.011(7) 0.084(6)
C38 0.219(10) 0.218(10) 0.315(12) -0.097(9) -0.024(9) 0.129(9)
C39 0.323(12) 0.114(5) 0.172(7) -0.032(5) 0.067(8) 0.050(8)
C40 0.188(8) 0.148(6) 0.471(16) -0.152(9) 0.127(9) -0.009(6)
Li1 0.066(3) 0.055(3) 0.051(3) 0.001(2) 0.012(3) 0.003(3)
Li2 0.063(4) 0.066(3) 0.062(3) -0.008(3) 0.013(3) -0.005(3)
Li3 0.075(4) 0.059(3) 0.066(3) -0.001(3) 0.016(3) 0.017(3)
Li4 0.066(3) 0.047(3) 0.054(3) -0.001(2) 0.015(3) 0.003(3)

loop_
_atom_type_symbol
_atom_type_description
_atom_type_scat_dispersion_real
_atom_type_scat_dispersion_imag
_atom_type_scat_source
C C 0.0033 0.0016 'International Tables Vol C Tables 4.2.6.8 and 6.1.1.4'
H H 0.0000 0.0000 'International Tables Vol C Tables 4.2.6.8 and 6.1.1.4'
Li Li -0.0003 0.0001 'International Tables Vol C Tables 4.2.6.8 and 6.1.1.4'
O O 0.0106 0.0060 'International Tables Vol C Tables 4.2.6.8 and 6.1.1.4'

loop_
_geom_angle_atom_site_label_1
_geom_angle_atom_site_label_2
_geom_angle_atom_site_label_3
_geom_angle
C5 O1 Li3 164.1(3)
C5 O1 Li1 114.6(2)
Li3 O1 Li1 81.3(2)
C5 O1 Li2 96.0(2)
Li3 O1 Li2 82.9(2)
Li1 O1 Li2 88.9(2)
C8 O2 Li4 159.6(3)
C8 O2 Li2 117.3(2)
Li4 O2 Li2 82.2(2)
C8 O2 Li1 92.3(2)
Li4 O2 Li1 81.8(2)
Li2 O2 Li1 88.5(2)
C17 O3 Li2 165.1(3)
C17 O3 Li4 113.3(2)
Li2 O3 Li4 81.6(2)
C17 O3 Li3 96.7(2)
Li2 O3 Li3 82.6(2)
Li4 O3 Li3 88.8(2)
C20 O4 Li1 160.0(3)
C20 O4 Li3 117.3(3)
Li1 O4 Li3 81.8(2)
C20 O4 Li4 92.0(2)
Li1 O4 Li4 82.0(2)
Li3 O4 Li4 88.6(2)
C25 O5 C28 107.4(3)
C25 O5 Li1 131.6(3)
C28 O5 Li1 116.6(3)
C29 O6 C32 104.8(4)
C29 O6 Li2 136.9(4)
C32 O6 Li2 116.1(3)
C37 O7 C40 105.1(5)
C37 O7 Li3 138.9(4)
C40 O7 Li3 115.6(4)
C33 O8 C36 107.5(3)
C33 O8 Li4 115.7(3)
C36 O8 Li4 129.3(3)
C4 C1 H1A 109.5
C4 C1 H1B 109.5
H1A C1 H1B 109.5
C4 C1 H1C 109.5
H1A C1 H1C 109.5
H1B C1 H1C 109.5
C4 C2 H2A 109.5
C4 C2 H2B 109.5
H2A C2 H2B 109.5
C4 C2 H2C 109.5
H2A C2 H2C 109.5
H2B C2 H2C 109.5
C4 C3 H3A 109.5
C4 C3 H3B 109.5
H3A C3 H3B 109.5
C4 C3 H3C 109.5
H3A C3 H3C 109.5
H3B C3 H3C 109.5
C1 C4 C2 108.3(3)
C1 C4 C3 107.9(3)
C2 C4 C3 109.0(4)
C1 C4 C5 114.5(3)
C2 C4 C5 108.2(3)
C3 C4 C5 108.9(3)
O1 C5 C6 123.4(3)
O1 C5 C4 113.9(3)
C6 C5 C4 122.8(3)
C5 C6 C7 131.8(3)
C5 C6 H6A 114.1
C7 C6 H6A 114.1
C8 C7 C6 133.2(3)
C8 C7 H7A 113.4
C6 C7 H7A 113.4
O2 C8 C7 122.8(3)
O2 C8 C9 114.6(3)
C7 C8 C9 122.6(3)
C10 C9 C8 109.2(3)
C10 C9 C12 107.7(3)
C8 C9 C12 109.3(3)
C10 C9 C11 107.5(3)
C8 C9 C11 113.9(3)
C12 C9 C11 109.0(3)
C9 C10 H10A 109.5
C9 C10 H10B 109.5
H10A C10 H10B 109.5
C9 C10 H10C 109.5
H10A C10 H10C 109.5
H10B C10 H10C 109.5
C9 C11 H11A 109.5
C9 C11 H11B 109.5
H11A C11 H11B 109.5
C9 C11 H11C 109.5
H11A C11 H11C 109.5
H11B C11 H11C 109.5
C9 C12 H12A 109.5
C9 C12 H12B 109.5
H12A C12 H12B 109.5
C9 C12 H12C 109.5
H12A C12 H12C 109.5
H12B C12 H12C 109.5
C16 C13 H13A 109.5
C16 C13 H13B 109.5
H13A C13 H13B 109.5
C16 C13 H13C 109.5
H13A C13 H13C 109.5
H13B C13 H13C 109.5
C16 C14 H14A 109.5
C16 C14 H14B 109.5
H14A C14 H14B 109.5
C16 C14 H14C 109.5
H14A C14 H14C 109.5
H14B C14 H14C 109.5
C16 C15 H15A 109.5
C16 C15 H15B 109.5
H15A C15 H15B 109.5
C16 C15 H15C 109.5
H15A C15 H15C 109.5
H15B C15 H15C 109.5
C15 C16 C17 108.7(3)
C15 C16 C14 108.5(4)
C17 C16 C14 108.2(3)
C15 C16 C13 107.8(4)
C17 C16 C13 113.4(4)
C14 C16 C13 110.1(4)
O3 C17 C18 123.5(3)
O3 C17 C16 113.9(3)
C18 C17 C16 122.6(3)
C17 C18 C19 132.5(3)
C17 C18 H18A 113.8
C19 C18 H18A 113.8
C20 C19 C18 132.3(3)
C20 C19 H19A 113.9
C18 C19 H19A 113.9
O4 C20 C19 123.9(3)
O4 C20 C21 114.1(3)
C19 C20 C21 122.0(3)
C23 C21 C22 109.5(4)
C23 C21 C20 109.0(3)
C22 C21 C20 108.1(3)
C23 C21 C24 107.9(3)
C22 C21 C24 108.8(3)
C20 C21 C24 113.6(3)
C21 C22 H22A 109.5
C21 C22 H22B 109.5
H22A C22 H22B 109.5
C21 C22 H22C 109.5
H22A C22 H22C 109.5
H22B C22 H22C 109.5
C21 C23 H23A 109.5
C21 C23 H23B 109.5
H23A C23 H23B 109.5
C21 C23 H23C 109.5
H23A C23 H23C 109.5
H23B C23 H23C 109.5
C21 C24 H24A 109.5
C21 C24 H24B 109.5
H24A C24 H24B 109.5
C21 C24 H24C 109.5
H24A C24 H24C 109.5
H24B C24 H24C 109.5
O5 C25 C26 106.5(5)
O5 C25 H25A 110.4
C26 C25 H25A 110.4
O5 C25 H25B 110.4
C26 C25 H25B 110.4
H25A C25 H25B 108.6
C27 C26 C25 108.0(5)
C27 C26 H26A 110.1
C25 C26 H26A 110.1
C27 C26 H26B 110.1
C25 C26 H26B 110.1
H26A C26 H26B 108.4
C26 C27 C28 109.4(5)
C26 C27 H27A 109.8
C28 C27 H27A 109.8
C26 C27 H27B 109.8
C28 C27 H27B 109.8
H27A C27 H27B 108.2
O5 C28 C27 105.8(5)
O5 C28 H28A 110.6
C27 C28 H28A 110.6
O5 C28 H28B 110.6
C27 C28 H28B 110.6
H28A C28 H28B 108.7
O6 C29 C30 111.5(5)
O6 C29 H29A 109.3
C30 C29 H29A 109.3
O6 C29 H29B 109.3
C30 C29 H29B 109.3
H29A C29 H29B 108.0
C31 C30 C29 105.0(5)
C31 C30 H30A 110.7
C29 C30 H30A 110.7
C31 C30 H30B 110.7
C29 C30 H30B 110.7
H30A C30 H30B 108.8
C32 C31 C30 104.9(5)
C32 C31 H31A 110.8
C30 C31 H31A 110.8
C32 C31 H31B 110.8
C30 C31 H31B 110.8
H31A C31 H31B 108.8
C31 C32 O6 112.7(5)
C31 C32 H32A 109.1
O6 C32 H32A 109.1
C31 C32 H32B 109.1
O6 C32 H32B 109.1
H32A C32 H32B 107.8
O8 C33 C34 106.6(5)
O8 C33 H33A 110.4
C34 C33 H33A 110.4
O8 C33 H33B 110.4
C34 C33 H33B 110.4
H33A C33 H33B 108.6
C35 C34 C33 106.8(5)
C35 C34 H34A 110.4
C33 C34 H34A 110.4
C35 C34 H34B 110.4
C33 C34 H34B 110.4
H34A C34 H34B 108.6
C34 C35 C36 111.3(6)
C34 C35 H35A 109.4
C36 C35 H35A 109.4
C34 C35 H35B 109.4
C36 C35 H35B 109.4
H35A C35 H35B 108.0
O8 C36 C35 106.0(5)
O8 C36 H36A 110.5
C35 C36 H36A 110.5
O8 C36 H36B 110.5
C35 C36 H36B 110.5
H36A C36 H36B 108.7
O7 C37 C38 112.7(7)
O7 C37 H37A 109.1
C38 C37 H37A 109.1
O7 C37 H37B 109.1
C38 C37 H37B 109.1
H37A C37 H37B 107.8
C37 C38 C39 105.3(8)
C37 C38 H38A 110.7
C39 C38 H38A 110.7
C37 C38 H38B 110.7
C39 C38 H38B 110.7
H38A C38 H38B 108.8
C40 C39 C38 104.3(7)
C40 C39 H39A 110.9
C38 C39 H39A 110.9
C40 C39 H39B 110.9
C38 C39 H39B 110.9
H39A C39 H39B 108.9
C39 C40 O7 111.9(7)
C39 C40 H40A 109.2
O7 C40 H40A 109.2
C39 C40 H40B 109.2
O7 C40 H40B 109.2
H40A C40 H40B 107.9
O4 Li1 O1 98.3(2)
O4 Li1 O5 112.3(3)
O1 Li1 O5 113.4(3)
O4 Li1 O2 98.2(2)
O1 Li1 O2 88.6(2)
O5 Li1 O2 138.0(3)
O3 Li2 O2 98.3(3)
O3 Li2 O6 113.9(3)
O2 Li2 O6 113.5(3)
O3 Li2 O1 97.2(2)
O2 Li2 O1 89.8(2)
O6 Li2 O1 136.4(3)
O1 Li3 O4 98.6(3)
O1 Li3 O7 114.8(3)
O4 Li3 O7 114.3(3)
O1 Li3 O3 97.2(2)
O4 Li3 O3 89.8(2)
O7 Li3 O3 134.8(3)
O2 Li4 O3 97.8(2)
O2 Li4 O8 111.8(2)
O3 Li4 O8 113.3(3)
O2 Li4 O4 98.0(2)
O3 Li4 O4 88.6(2)
O8 Li4 O4 139.0(3)

loop_
_geom_bond_atom_site_label_1
_geom_bond_atom_site_label_2
_geom_bond_distance
O1 C5 1.333(4)
O1 Li3 1.905(6)
O1 Li1 1.942(6)
O1 Li2 2.025(6)
O2 C8 1.339(3)
O2 Li4 1.906(5)
O2 Li2 1.928(6)
O2 Li1 2.053(5)
O3 C17 1.342(4)
O3 Li2 1.910(6)
O3 Li4 1.947(6)
O3 Li3 2.029(6)
O4 C20 1.346(3)
O4 Li1 1.899(5)
O4 Li3 1.929(6)
O4 Li4 2.053(5)
O5 C25 1.388(5)
O5 C28 1.393(5)
O5 Li1 1.978(6)
O6 C29 1.338(6)
O6 C32 1.405(6)
O6 Li2 1.998(6)
O7 C37 1.330(6)
O7 C40 1.398(7)
O7 Li3 2.010(6)
O8 C33 1.399(5)
O8 C36 1.406(5)
O8 Li4 1.994(5)
C1 C4 1.537(5)
C1 H1A 0.9700
C1 H1B 0.9700
C1 H1C 0.9700
C2 C4 1.540(5)
C2 H2A 0.9700
C2 H2B 0.9700
C2 H2C 0.9700
C3 C4 1.543(5)
C3 H3A 0.9700
C3 H3B 0.9700
C3 H3C 0.9700
C4 C5 1.548(5)
C5 C6 1.356(5)
C6 C7 1.463(5)
C6 H6A 0.9400
C7 C8 1.362(4)
C7 H7A 0.9400
C8 C9 1.525(4)
C9 C10 1.520(5)
C9 C12 1.528(5)
C9 C11 1.536(5)
C10 H10A 0.9700
C10 H10B 0.9700
C10 H10C 0.9700
C11 H11A 0.9700
C11 H11B 0.9700
C11 H11C 0.9700
C12 H12A 0.9700
C12 H12B 0.9700
C12 H12C 0.9700
C13 C16 1.552(6)
C13 H13A 0.9700
C13 H13B 0.9700
C13 H13C 0.9700
C14 C16 1.537(6)
C14 H14A 0.9700
C14 H14B 0.9700
C14 H14C 0.9700
C15 C16 1.531(6)
C15 H15A 0.9700
C15 H15B 0.9700
C15 H15C 0.9700
C16 C17 1.532(5)
C17 C18 1.354(5)
C18 C19 1.467(5)
C18 H18A 0.9400
C19 C20 1.352(4)
C19 H19A 0.9400
C20 C21 1.542(5)
C21 C23 1.516(5)
C21 C22 1.538(5)
C21 C24 1.543(5)
C22 H22A 0.9700
C22 H22B 0.9700
C22 H22C 0.9700
C23 H23A 0.9700
C23 H23B 0.9700
C23 H23C 0.9700
C24 H24A 0.9700
C24 H24B 0.9700
C24 H24C 0.9700
C25 C26 1.460(8)
C25 H25A 0.9800
C25 H25B 0.9800
C26 C27 1.306(8)
C26 H26A 0.9800
C26 H26B 0.9800
C27 C28 1.451(8)
C27 H27A 0.9800
C27 H27B 0.9800
C28 H28A 0.9800
C28 H28B 0.9800
C29 C30 1.448(7)
C29 H29A 0.9800
C29 H29B 0.9800
C30 C31 1.430(7)
C30 H30A 0.9800
C30 H30B 0.9800
C31 C32 1.389(7)
C31 H31A 0.9800
C31 H31B 0.9800
C32 H32A 0.9800
C32 H32B 0.9800
C33 C34 1.480(8)
C33 H33A 0.9800
C33 H33B 0.9800
C34 C35 1.311(8)
C34 H34A 0.9800
C34 H34B 0.9800
C35 C36 1.438(8)
C35 H35A 0.9800
C35 H35B 0.9800
C36 H36A 0.9800
C36 H36B 0.9800
C37 C38 1.405(10)
C37 H37A 0.9800
C37 H37B 0.9800
C38 C39 1.443(11)
C38 H38A 0.9800
C38 H38B 0.9800
C39 C40 1.395(8)
C39 H39A 0.9800
C39 H39B 0.9800
C40 H40A 0.9800
C40 H40B 0.9800
